data_2312385
loop_
_publ_author_name
'Leonard, Peter'
'Zhang, Aigui'
'Budow-Busse, Simone'
'Daniliuc, Constantin'
'Seela, Frank'

_publ_section_title
;
 &#x3b1;-D-2'-Deoxyadenosine, an irradiation product of canonical DNA and
 a component of anomeric nucleic acids: crystal structure, packing and
 Hirshfeld surface analysis.
;
_journal_coeditor_code OV3171
_journal_issue 'Pt 2'
_journal_name_full 'Acta crystallographica. Section C, Structural chemistry'
_journal_page_first 21
_journal_page_last 29
_journal_paper_doi 10.1107/S2053229624000457
_journal_volume 80
_journal_year 2024
_chemical_absolute_configuration ad
_chemical_formula_iupac 'C10 H13 N5 O3'
_chemical_formula_moiety 'C10 H13 N5 O3'
_chemical_formula_sum 'C10 H13 N5 O3'
_chemical_formula_weight 251.25
_chemical_name_systematic
;
\a-<i>D</i>-2'-Deoxyadenosine
;
_space_group_crystal_system triclinic
_space_group_IT_number 1
_space_group_name_Hall 'P 1'
_space_group_name_H-M_alt 'P 1'
_atom_sites_solution_hydrogens mixed
_atom_sites_solution_primary direct
_audit_creation_method 'APEX4 v2021.4-0'
_cell_angle_alpha 78.2490(10)
_cell_angle_beta 83.1710(10)
_cell_angle_gamma 76.3380(10)
_cell_formula_units_Z 2
_cell_length_a 5.2027(2)
_cell_length_b 8.9738(3)
_cell_length_c 12.3715(4)
_cell_measurement_reflns_used 9907
_cell_measurement_temperature 100.(2)
_cell_measurement_theta_max 68.5172
_cell_measurement_theta_min 3.6594
_cell_volume 547.97(3)
_computing_cell_refinement
;
SAINT (Bruker, 2019)
;
_computing_data_collection
;
APEX4 (Bruker, 2021)
;
_computing_data_reduction
;
SAINT (Bruker, 2019)
;
_computing_molecular_graphics
;
DIAMOND (Putz & Brandenburg, 2022)'
;
_computing_publication_material
;
SHELXT2018 (Sheldrick, 2015<i>a</i>)
;
_computing_structure_refinement
;
SHELXL2018 (Sheldrick, 2015<i>b</i>)
;
_computing_structure_solution
;
SHELXT2018 (Sheldrick, 2015<i>a</i>)
;
_diffrn_ambient_temperature 100.(2)
_diffrn_detector_area_resol_mean 7.3910
_diffrn_measured_fraction_theta_full 0.989
_diffrn_measured_fraction_theta_max 0.989
_diffrn_measurement_device 'Bruker D8 Venture Photon III'
_diffrn_measurement_device_type 'single crystal diffractometer'
_diffrn_measurement_method 'phi/omega scans'
_diffrn_radiation_monochromator 'MX mirror'
_diffrn_radiation_probe x-ray
_diffrn_radiation_type CuK\a
_diffrn_radiation_wavelength 1.54178
_diffrn_reflns_av_R_equivalents 0.0411
_diffrn_reflns_av_unetI/netI 0.0336
_diffrn_reflns_limit_h_max 6
_diffrn_reflns_limit_h_min -6
_diffrn_reflns_limit_k_max 10
_diffrn_reflns_limit_k_min -10
_diffrn_reflns_limit_l_max 14
_diffrn_reflns_limit_l_min -14
_diffrn_reflns_number 17188
_diffrn_reflns_theta_full 67.68
_diffrn_reflns_theta_max 68.34
_diffrn_reflns_theta_min 3.66
_diffrn_source CuK\a
_diffrn_source_current 0.1
_diffrn_source_power 0.00
_diffrn_source_voltage 20
_exptl_absorpt_coefficient_mu 0.980
_exptl_absorpt_correction_T_max 0.95
_exptl_absorpt_correction_T_min 0.84
_exptl_absorpt_correction_type multi-scan
_exptl_absorpt_process_details
;
(SADABS; Krause <i>et al.</i>,  2015)
;
_exptl_crystal_colour colourless
_exptl_crystal_density_diffrn 1.523
_exptl_crystal_density_method 'not measured'
_exptl_crystal_description plate
_exptl_crystal_F_000 264
_exptl_crystal_size_max 0.189
_exptl_crystal_size_mid 0.080
_exptl_crystal_size_min 0.049
_refine_diff_density_max 0.176
_refine_diff_density_min -0.169
_refine_ls_abs_structure_details
;
Flack <i>x</i> determined using 1744 quotients [(I+)-(I-)]/[(I+)+(I-)]
(Parsons <i>et al.</i>, 2013)
;
_refine_ls_abs_structure_Flack -0.01(8)
_refine_ls_extinction_method none
_refine_ls_goodness_of_fit_ref 1.075
_refine_ls_hydrogen_treatment mixed
_refine_ls_matrix_type full
_refine_ls_number_parameters 357
_refine_ls_number_reflns 3858
_refine_ls_number_restraints 3
_refine_ls_restrained_S_all 1.075
_refine_ls_R_factor_all 0.0282
_refine_ls_R_factor_gt 0.0270
_refine_ls_shift/su_max 0.000
_refine_ls_shift/su_mean 0.000
_refine_ls_structure_factor_coef Fsqd
_refine_ls_weighting_details 'w=1/[\s^2^(Fo^2^)+(0.0256P)^2^+0.1416P] where P=(Fo^2^+2Fc^2^)/3'
_refine_ls_weighting_scheme calc
_refine_ls_wR_factor_gt 0.0640
_refine_ls_wR_factor_ref 0.0649
_reflns_number_gt 3752
_reflns_number_total 3858
_reflns_threshold_expression 'I > 2\s(I)'
_cod_data_source_file ov3171sup1.cif
_cod_data_source_block I
_cod_depositor_comments 'Adding full bibliography for 2312385.cif.'
_cod_database_code 2312385
_cod_database_fobs_code 2312385

loop_
_space_group_symop_operation_xyz
'x, y, z'

loop_
_atom_site_type_symbol
_atom_site_label
_atom_site_fract_x
_atom_site_fract_y
_atom_site_fract_z
_atom_site_U_iso_or_equiv
_atom_site_adp_type
_atom_site_calc_flag
_atom_site_occupancy
_atom_site_disorder_assembly
_atom_site_disorder_group
N N1B -0.2612(4) -0.0771(2) 0.91430(16) 0.0156(4) Uani d 1 . .
N N3B 0.1000(4) -0.0209(2) 0.78214(16) 0.0153(4) Uani d 1 . .
N N9B 0.1791(4) 0.2381(2) 0.77689(17) 0.0148(4) Uani d 1 . .
N N7B -0.1333(4) 0.3158(2) 0.90854(16) 0.0159(4) Uani d 1 . .
N N6B -0.5149(4) 0.1031(3) 1.01668(18) 0.0173(5) Uani d 1 . .
H H01B -0.565(7) 0.201(5) 1.028(3) 0.033(9) Uiso d 1 . .
H H02B -0.614(8) 0.036(5) 1.038(3) 0.040(10) Uiso d 1 . .
O O4'B 0.2679(4) 0.2614(2) 0.58235(14) 0.0180(4) Uani d 1 . .
O O5'B 0.6105(3) 0.3959(2) 0.39970(15) 0.0194(4) Uani d 1 . .
H H5'B 0.666(8) 0.455(5) 0.337(4) 0.049(11) Uiso d 1 . .
O O3'B 0.1877(3) 0.6054(2) 0.65699(15) 0.0206(4) Uani d 1 . .
H H3'B 0.229(6) 0.700(4) 0.640(3) 0.026(8) Uiso d 1 . .
C C2B -0.0621(5) -0.1102(3) 0.8379(2) 0.0168(5) Uani d 1 . .
H H2B -0.031478 -0.211828 0.820936 0.020000 Uiso calc 1 . .
C C4B 0.0495(5) 0.1181(3) 0.81508(19) 0.0134(5) Uani d 1 . .
C C5B -0.1428(5) 0.1674(3) 0.89507(19) 0.0142(5) Uani d 1 . .
C C6B -0.3109(5) 0.0658(3) 0.94379(19) 0.0145(5) Uani d 1 . .
C C8B 0.0599(5) 0.3528(3) 0.8369(2) 0.0154(5) Uani d 1 . .
H H8B 0.112205 0.449471 0.827461 0.018000 Uiso calc 1 . .
C C2'B 0.5353(5) 0.3676(3) 0.6706(2) 0.0164(5) Uani d 1 . .
H H200 0.716982 0.335757 0.636456 0.020000 Uiso calc 1 . .
H H201 0.546691 0.395337 0.743077 0.020000 Uiso calc 1 . .
C C3'B 0.3725(5) 0.5039(3) 0.5950(2) 0.0166(5) Uani d 1 . .
H H300 0.492005 0.563193 0.543473 0.020000 Uiso calc 1 . .
C C4'B 0.2276(5) 0.4250(3) 0.5301(2) 0.0170(5) Uani d 1 . .
H H400 0.033723 0.473554 0.535398 0.020000 Uiso calc 1 . .
C C1'B 0.3843(5) 0.2381(3) 0.6838(2) 0.0158(5) Uani d 1 . .
H H100 0.513258 0.135125 0.693995 0.019000 Uiso calc 1 . .
C C5'B 0.3270(5) 0.4360(3) 0.4093(2) 0.0187(5) Uani d 1 . .
H H501 0.256106 0.364234 0.375837 0.022000 Uiso calc 1 . .
H H502 0.263989 0.543512 0.369022 0.022000 Uiso calc 1 . .
N N1A 1.2440(4) 0.4435(2) 0.08135(17) 0.0173(5) Uani d 1 . .
N N3A 0.8746(4) 0.5300(2) 0.20877(17) 0.0162(4) Uani d 1 . .
N N9A 0.8311(4) 0.8015(2) 0.22604(16) 0.0139(4) Uani d 1 . .
N N7A 1.1731(4) 0.8578(2) 0.10746(17) 0.0160(4) Uani d 1 . .
N N6A 1.5141(4) 0.6061(3) -0.01629(18) 0.0189(5) Uani d 1 . .
H H01A 1.564(6) 0.700(4) -0.031(3) 0.023(8) Uiso d 1 . .
H H02A 1.621(7) 0.517(5) -0.041(3) 0.035(9) Uiso d 1 . .
O O4'A 0.6986(4) 0.74763(19) 0.41755(14) 0.0190(4) Uani d 1 . .
O O5'A 0.3529(3) 0.8734(2) 0.59441(15) 0.0179(4) Uani d 1 . .
H H5'A 0.301(9) 0.921(6) 0.658(4) 0.064(13) Uiso d 1 . .
O O3'A 0.8166(3) 1.1095(2) 0.35321(15) 0.0207(4) Uani d 1 . .
H H3'A 0.777(7) 1.204(5) 0.375(3) 0.039(10) Uiso d 1 . .
C C2A 1.0339(5) 0.4264(3) 0.1534(2) 0.0179(5) Uani d 1 . .
H H2A 0.992823 0.326258 0.166822 0.021000 Uiso calc 1 . .
C C4A 0.9469(5) 0.6684(3) 0.1840(2) 0.0146(5) Uani d 1 . .
C C5A 1.1565(5) 0.7041(3) 0.11119(19) 0.0145(5) Uani d 1 . .
C C6A 1.3098(5) 0.5850(3) 0.05724(19) 0.0150(5) Uani d 1 . .
C C8A 0.9771(5) 0.9092(3) 0.1765(2) 0.0159(5) Uani d 1 . .
H H8A 0.939186 1.012478 0.190988 0.019000 Uiso calc 1 . .
C C2'A 0.4711(5) 0.9828(3) 0.3188(2) 0.0170(5) Uani d 1 . .
H H203 0.281089 0.990702 0.343694 0.020000 Uiso calc 1 . .
H H204 0.485722 1.052096 0.246080 0.020000 Uiso calc 1 . .
C C3'A 0.6181(5) 1.0253(3) 0.4036(2) 0.0169(5) Uani d 1 . .
H H301 0.489052 1.087611 0.452963 0.020000 Uiso calc 1 . .
C C4'A 0.7470(5) 0.8669(3) 0.4707(2) 0.0170(5) Uani d 1 . .
H H401 0.942486 0.858648 0.468554 0.020000 Uiso calc 1 . .
C C1'A 0.6087(5) 0.8148(3) 0.3116(2) 0.0164(5) Uani d 1 . .
H H101 0.475785 0.759094 0.296019 0.020000 Uiso calc 1 . .
C C5'A 0.6359(5) 0.8410(3) 0.5899(2) 0.0187(5) Uani d 1 . .
H H503 0.704050 0.731678 0.625585 0.022000 Uiso calc 1 . .
H H504 0.693462 0.910244 0.630574 0.022000 Uiso calc 1 . .

loop_
_atom_site_aniso_label
_atom_site_aniso_U_11
_atom_site_aniso_U_22
_atom_site_aniso_U_33
_atom_site_aniso_U_12
_atom_site_aniso_U_13
_atom_site_aniso_U_23
N1B 0.0186(10) 0.0141(11) 0.0144(10) -0.0046(8) 0.0007(8) -0.0029(8)
N3B 0.0164(10) 0.0145(10) 0.0151(10) -0.0045(8) 0.0017(8) -0.0035(8)
N9B 0.0160(10) 0.0138(10) 0.0140(10) -0.0049(8) 0.0023(8) -0.0013(8)
N7B 0.0178(10) 0.0158(11) 0.0136(10) -0.0043(9) 0.0019(8) -0.0027(8)
N6B 0.0180(11) 0.0157(12) 0.0179(11) -0.0058(10) 0.0050(8) -0.0036(9)
O4'B 0.0261(9) 0.0161(9) 0.0125(8) -0.0084(7) 0.0025(7) -0.0019(6)
O5'B 0.0200(9) 0.0176(9) 0.0187(9) -0.0054(7) 0.0063(7) -0.0018(7)
O3'B 0.0241(10) 0.0131(9) 0.0223(10) -0.0025(7) 0.0072(7) -0.0049(7)
C2B 0.0208(13) 0.0165(13) 0.0142(12) -0.0056(10) -0.0003(10) -0.0039(9)
C4B 0.0143(12) 0.0152(12) 0.0111(11) -0.0051(10) -0.0005(9) -0.0011(9)
C5B 0.0143(11) 0.0150(12) 0.0129(12) -0.0024(10) -0.0019(9) -0.0019(9)
C6B 0.0161(12) 0.0156(12) 0.0111(11) -0.0026(10) -0.0026(9) -0.0007(9)
C8B 0.0179(12) 0.0136(12) 0.0149(12) -0.0039(10) 0.0007(9) -0.0041(9)
C2'B 0.0146(12) 0.0151(12) 0.0190(13) -0.0034(10) 0.0019(10) -0.0035(9)
C3'B 0.0171(12) 0.0139(12) 0.0176(12) -0.0036(9) 0.0039(9) -0.0028(9)
C4'B 0.0166(12) 0.0143(12) 0.0186(13) -0.0036(10) 0.0008(10) -0.0007(9)
C1'B 0.0149(12) 0.0162(12) 0.0148(12) -0.0029(10) 0.0040(9) -0.0026(9)
C5'B 0.0198(12) 0.0189(13) 0.0166(12) -0.0050(10) -0.0012(10) -0.0003(10)
N1A 0.0182(11) 0.0169(11) 0.0168(11) -0.0056(9) 0.0024(8) -0.0033(8)
N3A 0.0174(10) 0.0152(11) 0.0161(10) -0.0050(8) 0.0014(8) -0.0029(8)
N9A 0.0132(10) 0.0142(10) 0.0141(10) -0.0030(8) 0.0029(8) -0.0046(8)
N7A 0.0173(10) 0.0156(10) 0.0156(10) -0.0054(8) 0.0013(8) -0.0032(8)
N6A 0.0192(11) 0.0176(12) 0.0196(12) -0.0052(9) 0.0065(9) -0.0057(9)
O4'A 0.0285(10) 0.0137(9) 0.0138(9) -0.0057(7) 0.0045(7) -0.0028(6)
O5'A 0.0179(9) 0.0190(9) 0.0173(9) -0.0057(7) 0.0043(7) -0.0057(7)
O3'A 0.0209(10) 0.0169(10) 0.0261(10) -0.0092(8) 0.0088(7) -0.0080(8)
C2A 0.0213(13) 0.0151(13) 0.0173(13) -0.0055(10) 0.0010(10) -0.0024(10)
C4A 0.0153(12) 0.0160(12) 0.0128(12) -0.0032(10) -0.0022(9) -0.0027(9)
C5A 0.0149(12) 0.0163(12) 0.0127(12) -0.0043(10) -0.0002(9) -0.0028(10)
C6A 0.0147(12) 0.0168(12) 0.0130(12) -0.0029(10) -0.0018(10) -0.0018(9)
C8A 0.0160(12) 0.0147(13) 0.0166(12) -0.0044(10) 0.0008(10) -0.0018(9)
C2'A 0.0146(12) 0.0165(12) 0.0187(12) -0.0034(10) 0.0039(9) -0.0034(9)
C3'A 0.0160(12) 0.0155(13) 0.0197(13) -0.0060(10) 0.0048(9) -0.0051(10)
C4'A 0.0159(12) 0.0163(12) 0.0197(13) -0.0041(10) 0.0012(10) -0.0063(10)
C1'A 0.0166(12) 0.0193(13) 0.0139(12) -0.0066(10) 0.0029(9) -0.0037(10)
C5'A 0.0173(12) 0.0189(13) 0.0195(13) -0.0025(10) -0.0003(10) -0.0049(10)

loop_
_atom_type_symbol
_atom_type_description
_atom_type_scat_dispersion_real
_atom_type_scat_dispersion_imag
_atom_type_scat_source
C C 0.0181 0.0091 'International Tables Vol C Tables 4.2.6.8 and 6.1.1.4'
H H 0.0000 0.0000 'International Tables Vol C Tables 4.2.6.8 and 6.1.1.4'
N N 0.0311 0.0180 'International Tables Vol C Tables 4.2.6.8 and 6.1.1.4'
O O 0.0492 0.0322 'International Tables Vol C Tables 4.2.6.8 and 6.1.1.4'

loop_
_geom_angle_atom_site_label_1
_geom_angle_atom_site_label_2
_geom_angle_atom_site_label_3
_geom_angle_site_symmetry_1
_geom_angle_site_symmetry_3
_geom_angle
_geom_angle_publ_flag
C2B N1B C6B . . 118.0(2) ?
C2B N3B C4B . . 111.1(2) ?
C8B N9B C4B . . 105.42(19) ?
C8B N9B C1'B . . 130.5(2) ?
C4B N9B C1'B . . 123.8(2) ?
C8B N7B C5B . . 104.2(2) ?
C6B N6B H01B . . 119.(2) ?
C6B N6B H02B . . 117.(3) ?
H01B N6B H02B . . 122.(3) ?
C1'B O4'B C4'B . . 109.90(19) ?
C5'B O5'B H5'B . . 108.(3) ?
C3'B O3'B H3'B . . 108.(2) ?
N3B C2B N1B . . 129.3(2) ?
N3B C2B H2B . . 115.300000 ?
N1B C2B H2B . . 115.300000 ?
N3B C4B N9B . . 127.2(2) ?
N3B C4B C5B . . 126.3(2) ?
N9B C4B C5B . . 106.5(2) ?
C4B C5B N7B . . 110.2(2) ?
C4B C5B C6B . . 117.1(2) ?
N7B C5B C6B . . 132.6(2) ?
N6B C6B N1B . . 118.9(2) ?
N6B C6B C5B . . 123.2(2) ?
N1B C6B C5B . . 117.9(2) ?
N7B C8B N9B . . 113.6(2) ?
N7B C8B H8B . . 123.200000 ?
N9B C8B H8B . . 123.200000 ?
C1'B C2'B C3'B . . 104.2(2) ?
C1'B C2'B H200 . . 110.900000 ?
C3'B C2'B H200 . . 110.900000 ?
C1'B C2'B H201 . . 110.900000 ?
C3'B C2'B H201 . . 110.900000 ?
H200 C2'B H201 . . 108.900000 ?
O3'B C3'B C2'B . . 111.5(2) ?
O3'B C3'B C4'B . . 110.7(2) ?
C2'B C3'B C4'B . . 103.6(2) ?
O3'B C3'B H300 . . 110.300000 ?
C2'B C3'B H300 . . 110.300000 ?
C4'B C3'B H300 . . 110.300000 ?
O4'B C4'B C5'B . . 108.9(2) ?
O4'B C4'B C3'B . . 107.2(2) ?
C5'B C4'B C3'B . . 113.4(2) ?
O4'B C4'B H400 . . 109.100000 ?
C5'B C4'B H400 . . 109.100000 ?
C3'B C4'B H400 . . 109.100000 ?
O4'B C1'B N9B . . 110.40(19) ?
O4'B C1'B C2'B . . 105.17(19) ?
N9B C1'B C2'B . . 114.2(2) ?
O4'B C1'B H100 . . 109.000000 ?
N9B C1'B H100 . . 109.000000 ?
C2'B C1'B H100 . . 109.000000 ?
O5'B C5'B C4'B . . 109.8(2) ?
O5'B C5'B H501 . . 109.700000 ?
C4'B C5'B H501 . . 109.700000 ?
O5'B C5'B H502 . . 109.700000 ?
C4'B C5'B H502 . . 109.700000 ?
H501 C5'B H502 . . 108.200000 ?
C2A N1A C6A . . 118.1(2) ?
C2A N3A C4A . . 111.2(2) ?
C8A N9A C4A . . 105.31(19) ?
C8A N9A C1'A . . 129.4(2) ?
C4A N9A C1'A . . 125.2(2) ?
C8A N7A C5A . . 103.84(19) ?
C6A N6A H01A . . 120.(2) ?
C6A N6A H02A . . 117.(2) ?
H01A N6A H02A . . 122.(3) ?
C1'A O4'A C4'A . . 109.97(18) ?
C5'A O5'A H5'A . . 103.(3) ?
C3'A O3'A H3'A . . 108.(2) ?
N3A C2A N1A . . 129.3(2) ?
N3A C2A H2A . . 115.400000 ?
N1A C2A H2A . . 115.400000 ?
N3A C4A N9A . . 127.5(2) ?
N3A C4A C5A . . 126.3(2) ?
N9A C4A C5A . . 106.3(2) ?
C4A C5A N7A . . 110.3(2) ?
C4A C5A C6A . . 117.3(2) ?
N7A C5A C6A . . 132.4(2) ?
N6A C6A N1A . . 119.3(2) ?
N6A C6A C5A . . 122.8(2) ?
N1A C6A C5A . . 117.9(2) ?
N7A C8A N9A . . 114.3(2) ?
N7A C8A H8A . . 122.800000 ?
N9A C8A H8A . . 122.800000 ?
C1'A C2'A C3'A . . 104.4(2) ?
C1'A C2'A H203 . . 110.900000 ?
C3'A C2'A H203 . . 110.900000 ?
C1'A C2'A H204 . . 110.900000 ?
C3'A C2'A H204 . . 110.900000 ?
H203 C2'A H204 . . 108.900000 ?
O3'A C3'A C2'A . . 112.6(2) ?
O3'A C3'A C4'A . . 110.4(2) ?
C2'A C3'A C4'A . . 103.9(2) ?
O3'A C3'A H301 . . 109.900000 ?
C2'A C3'A H301 . . 109.900000 ?
C4'A C3'A H301 . . 109.900000 ?
O4'A C4'A C5'A . . 108.83(19) ?
O4'A C4'A C3'A . . 107.12(19) ?
C5'A C4'A C3'A . . 113.3(2) ?
O4'A C4'A H401 . . 109.200000 ?
C5'A C4'A H401 . . 109.200000 ?
C3'A C4'A H401 . . 109.200000 ?
O4'A C1'A N9A . . 110.6(2) ?
O4'A C1'A C2'A . . 105.50(19) ?
N9A C1'A C2'A . . 113.5(2) ?
O4'A C1'A H101 . . 109.000000 ?
N9A C1'A H101 . . 109.000000 ?
C2'A C1'A H101 . . 109.000000 ?
O5'A C5'A C4'A . . 109.8(2) ?
O5'A C5'A H503 . . 109.700000 ?
C4'A C5'A H503 . . 109.700000 ?
O5'A C5'A H504 . . 109.700000 ?
C4'A C5'A H504 . . 109.700000 ?
H503 C5'A H504 . . 108.200000 ?

loop_
_geom_bond_atom_site_label_1
_geom_bond_atom_site_label_2
_geom_bond_site_symmetry_2
_geom_bond_distance
_geom_bond_publ_flag
N1B C2B . 1.338(3) ?
N1B C6B . 1.362(3) ?
N3B C2B . 1.336(3) ?
N3B C4B . 1.349(3) ?
N9B C8B . 1.377(3) ?
N9B C4B . 1.377(3) ?
N9B C1'B . 1.474(3) ?
N7B C8B . 1.316(3) ?
N7B C5B . 1.389(3) ?
N6B C6B . 1.334(3) ?
N6B H01B . 0.89(4) ?
N6B H02B . 0.86(4) ?
O4'B C1'B . 1.414(3) ?
O4'B C4'B . 1.455(3) ?
O5'B C5'B . 1.430(3) ?
O5'B H5'B . 0.90(4) ?
O3'B C3'B . 1.428(3) ?
O3'B H3'B . 0.90(4) ?
C2B H2B . 0.950000 ?
C4B C5B . 1.382(3) ?
C5B C6B . 1.410(3) ?
C8B H8B . 0.950000 ?
C2'B C1'B . 1.523(3) ?
C2'B C3'B . 1.524(3) ?
C2'B H200 . 0.990000 ?
C2'B H201 . 0.990000 ?
C3'B C4'B . 1.530(4) ?
C3'B H300 . 1.000000 ?
C4'B C5'B . 1.513(4) ?
C4'B H400 . 1.000000 ?
C1'B H100 . 1.000000 ?
C5'B H501 . 0.990000 ?
C5'B H502 . 0.990000 ?
N1A C2A . 1.343(3) ?
N1A C6A . 1.358(3) ?
N3A C2A . 1.334(3) ?
N3A C4A . 1.348(3) ?
N9A C8A . 1.372(3) ?
N9A C4A . 1.377(3) ?
N9A C1'A . 1.473(3) ?
N7A C8A . 1.309(3) ?
N7A C5A . 1.393(3) ?
N6A C6A . 1.337(3) ?
N6A H01A . 0.92(3) ?
N6A H02A . 0.94(4) ?
O4'A C1'A . 1.411(3) ?
O4'A C4'A . 1.447(3) ?
O5'A C5'A . 1.428(3) ?
O5'A H5'A . 0.95(5) ?
O3'A C3'A . 1.431(3) ?
O3'A H3'A . 0.92(4) ?
C2A H2A . 0.950000 ?
C4A C5A . 1.385(3) ?
C5A C6A . 1.409(3) ?
C8A H8A . 0.950000 ?
C2'A C1'A . 1.524(4) ?
C2'A C3'A . 1.525(4) ?
C2'A H203 . 0.990000 ?
C2'A H204 . 0.990000 ?
C3'A C4'A . 1.537(3) ?
C3'A H301 . 1.000000 ?
C4'A C5'A . 1.511(4) ?
C4'A H401 . 1.000000 ?
C1'A H101 . 1.000000 ?
C5'A H503 . 0.990000 ?
C5'A H504 . 0.990000 ?

loop_
_geom_hbond_atom_site_label_D
_geom_hbond_atom_site_label_H
_geom_hbond_atom_site_label_A
_geom_hbond_site_symmetry_A
_geom_hbond_distance_DH
_geom_hbond_distance_HA
_geom_hbond_distance_DA
_geom_hbond_angle_DHA
_geom_hbond_publ_flag
N6<i>B</i> H01<i>B</i> N1<i>A</i> 1_356 0.89(4) 2.36(4) 3.239(3) 170.0(3) yes
N6<i>B</i> H02<i>B</i> N7<i>A</i> 1_346 0.86(4) 2.14(4) 2.998(3) 173.0(3) yes
O5'<i>B</i> H5'<i>B</i> N3<i>A</i> . 0.90(4) 1.91(4) 2.787(3) 163.0(4) yes
O3'<i>B</i> H3'<i>B</i> O5'<i>A</i> . 0.90(4) 1.78(4) 2.680(3) 171.0(3) yes
N6<i>A</i> H01<i>A</i> N1<i>B</i> 1_764 0.92(3) 2.33(3) 3.243(3) 172.0(3) yes
N6<i>A</i> H02<i>A</i> N7<i>B</i> 1_754 0.94(4) 2.12(4) 3.056(3) 178.0(3) yes
O5'<i>A</i> H5'<i>A</i> N3<i>B</i> 1_565 0.95(5) 1.85(5) 2.758(3) 159.0(4) yes
O3'<i>A</i> H3'<i>A</i> O5'<i>B</i> 1_565 0.92(4) 1.80(4) 2.691(2) 163.0(3) yes

loop_
_geom_torsion_atom_site_label_1
_geom_torsion_atom_site_label_2
_geom_torsion_atom_site_label_3
_geom_torsion_atom_site_label_4
_geom_torsion_site_symmetry_1
_geom_torsion_site_symmetry_2
_geom_torsion_site_symmetry_3
_geom_torsion_site_symmetry_4
_geom_torsion
_geom_torsion_publ_flag
C4B N3B C2B N1B . . . . 2.7(4) ?
C6B N1B C2B N3B . . . . -1.4(4) ?
C2B N3B C4B N9B . . . . 179.1(2) ?
C2B N3B C4B C5B . . . . -0.3(3) ?
C8B N9B C4B N3B . . . . -178.9(2) ?
C1'B N9B C4B N3B . . . . 5.9(4) ?
C8B N9B C4B C5B . . . . 0.7(2) ?
C1'B N9B C4B C5B . . . . -174.6(2) ?
N3B C4B C5B N7B . . . . 178.8(2) ?
N9B C4B C5B N7B . . . . -0.8(3) ?
N3B C4B C5B C6B . . . . -3.0(4) ?
N9B C4B C5B C6B . . . . 177.4(2) ?
C8B N7B C5B C4B . . . . 0.5(3) ?
C8B N7B C5B C6B . . . . -177.3(3) ?
C2B N1B C6B N6B . . . . 177.5(2) ?
C2B N1B C6B C5B . . . . -2.4(3) ?
C4B C5B C6B N6B . . . . -175.6(2) ?
N7B C5B C6B N6B . . . . 2.1(4) ?
C4B C5B C6B N1B . . . . 4.3(3) ?
N7B C5B C6B N1B . . . . -178.0(2) ?
C5B N7B C8B N9B . . . . 0.0(3) ?
C4B N9B C8B N7B . . . . -0.4(3) ?
C1'B N9B C8B N7B . . . . 174.4(2) ?
C1'B C2'B C3'B O3'B . . . . 93.7(2) ?
C1'B C2'B C3'B C4'B . . . . -25.4(2) ?
C1'B O4'B C4'B C5'B . . . . 133.1(2) ?
C1'B O4'B C4'B C3'B . . . . 10.0(3) ?
O3'B C3'B C4'B O4'B . . . . -109.2(2) ?
C2'B C3'B C4'B O4'B . . . . 10.4(2) ?
O3'B C3'B C4'B C5'B . . . . 130.5(2) ?
C2'B C3'B C4'B C5'B . . . . -109.8(2) ?
C4'B O4'B C1'B N9B . . . . 97.2(2) ?
C4'B O4'B C1'B C2'B . . . . -26.4(2) ?
C8B N9B C1'B O4'B . . . . -101.2(3) ?
C4B N9B C1'B O4'B . . . . 72.7(3) ?
C8B N9B C1'B C2'B . . . . 17.0(4) ?
C4B N9B C1'B C2'B . . . . -169.0(2) ?
C3'B C2'B C1'B O4'B . . . . 32.2(2) ?
C3'B C2'B C1'B N9B . . . . -89.0(2) ?
O4'B C4'B C5'B O5'B . . . . -72.4(2) ?
C3'B C4'B C5'B O5'B . . . . 46.8(3) ?
C4A N3A C2A N1A . . . . 0.4(4) ?
C6A N1A C2A N3A . . . . -1.1(4) ?
C2A N3A C4A N9A . . . . -179.2(2) ?
C2A N3A C4A C5A . . . . 0.2(3) ?
C8A N9A C4A N3A . . . . 179.4(2) ?
C1'A N9A C4A N3A . . . . 3.0(4) ?
C8A N9A C4A C5A . . . . -0.1(3) ?
C1'A N9A C4A C5A . . . . -176.5(2) ?
N3A C4A C5A N7A . . . . -179.3(2) ?
N9A C4A C5A N7A . . . . 0.1(3) ?
N3A C4A C5A C6A . . . . 0.1(3) ?
N9A C4A C5A C6A . . . . 179.6(2) ?
C8A N7A C5A C4A . . . . -0.1(3) ?
C8A N7A C5A C6A . . . . -179.4(3) ?
C2A N1A C6A N6A . . . . -178.4(2) ?
C2A N1A C6A C5A . . . . 1.3(3) ?
C4A C5A C6A N6A . . . . 178.8(2) ?
N7A C5A C6A N6A . . . . -1.9(4) ?
C4A C5A C6A N1A . . . . -0.8(3) ?
N7A C5A C6A N1A . . . . 178.4(2) ?
C5A N7A C8A N9A . . . . 0.1(3) ?
C4A N9A C8A N7A . . . . 0.0(3) ?
C1'A N9A C8A N7A . . . . 176.2(2) ?
C1'A C2'A C3'A O3'A . . . . 97.7(2) ?
C1'A C2'A C3'A C4'A . . . . -21.8(2) ?
C1'A O4'A C4'A C5'A . . . . 136.4(2) ?
C1'A O4'A C4'A C3'A . . . . 13.5(2) ?
O3'A C3'A C4'A O4'A . . . . -114.8(2) ?
C2'A C3'A C4'A O4'A . . . . 6.2(2) ?
O3'A C3'A C4'A C5'A . . . . 125.2(2) ?
C2'A C3'A C4'A C5'A . . . . -113.9(2) ?
C4'A O4'A C1'A N9A . . . . 95.5(2) ?
C4'A O4'A C1'A C2'A . . . . -27.7(2) ?
C8A N9A C1'A O4'A . . . . -97.5(3) ?
C4A N9A C1'A O4'A . . . . 78.0(3) ?
C8A N9A C1'A C2'A . . . . 20.9(3) ?
C4A N9A C1'A C2'A . . . . -163.6(2) ?
C3'A C2'A C1'A O4'A . . . . 30.6(2) ?
C3'A C2'A C1'A N9A . . . . -90.8(2) ?
O4'A C4'A C5'A O5'A . . . . -68.8(3) ?
C3'A C4'A C5'A O5'A . . . . 50.2(3) ?
